data_1561792
loop_
_publ_author_name
'Ehsan, Muhammad Ali'
'Khaledi, Hamid'
'Pandikumar, Alagarsamy'
'Huang, Nay Ming'
'Arifin, Zainudin'
'Mazhar, Muhammad'

_publ_section_title
;
 Dye sensitized solar cell applications of CdTiO3--TiO2 composite thin
 films deposited from single molecular complex
;
_journal_name_full 'Journal of Solid State Chemistry'
_journal_page_first 155
_journal_page_last 162
_journal_paper_doi 10.1016/j.jssc.2015.06.041
_journal_volume 230
_journal_year 2015
_chemical_formula_moiety 'C40 H48 Cd2 F24 O28 Ti4, 1.5(C4 H8 O)'
_chemical_formula_sum 'C46 H60 Cd2 F24 O29.5 Ti4'
_chemical_formula_weight 1957.34
_space_group_crystal_system triclinic
_space_group_IT_number 2
_space_group_name_Hall '-P 1'
_space_group_name_H-M_alt 'P -1'
_atom_sites_solution_hydrogens geom
_audit_creation_method SHELXL-2014/7
_cell_angle_alpha 101.074(4)
_cell_angle_beta 97.532(3)
_cell_angle_gamma 91.374(3)
_cell_formula_units_Z 2
_cell_length_a 12.2009(4)
_cell_length_b 12.3668(6)
_cell_length_c 23.6343(9)
_cell_measurement_temperature 100(2)
_cell_volume 3465.1(2)
_computing_structure_refinement 'SHELXL-2014/7 (Sheldrick, 2014)'
_diffrn_ambient_temperature 100(2)
_diffrn_measured_fraction_theta_full 0.998
_diffrn_measured_fraction_theta_max 0.998
_diffrn_radiation_type MoK\a
_diffrn_radiation_wavelength 0.71073
_diffrn_reflns_av_R_equivalents 0.0454
_diffrn_reflns_av_unetI/netI 0.0704
_diffrn_reflns_Laue_measured_fraction_full 0.998
_diffrn_reflns_Laue_measured_fraction_max 0.998
_diffrn_reflns_limit_h_max 15
_diffrn_reflns_limit_h_min -15
_diffrn_reflns_limit_k_max 15
_diffrn_reflns_limit_k_min -15
_diffrn_reflns_limit_l_max 30
_diffrn_reflns_limit_l_min -29
_diffrn_reflns_number 36323
_diffrn_reflns_point_group_measured_fraction_full 0.998
_diffrn_reflns_point_group_measured_fraction_max 0.998
_diffrn_reflns_theta_full 25.242
_diffrn_reflns_theta_max 27.000
_diffrn_reflns_theta_min 2.853
_exptl_absorpt_coefficient_mu 1.187
_exptl_absorpt_correction_T_max 0.4329
_exptl_absorpt_correction_T_min 0.3394
_exptl_absorpt_correction_type multi-scan
_exptl_absorpt_process_details SADABS
_exptl_crystal_colour Yellow
_exptl_crystal_density_diffrn 1.876
_exptl_crystal_description Block
_exptl_crystal_F_000 1944
_exptl_crystal_size_max 0.450
_exptl_crystal_size_mid 0.350
_exptl_crystal_size_min 0.300
_refine_diff_density_max 4.673
_refine_diff_density_min -2.271
_refine_diff_density_rms 0.166
_refine_ls_extinction_coef .
_refine_ls_extinction_method none
_refine_ls_goodness_of_fit_ref 1.145
_refine_ls_hydrogen_treatment constr
_refine_ls_matrix_type full
_refine_ls_number_parameters 967
_refine_ls_number_reflns 15110
_refine_ls_number_restraints 10
_refine_ls_restrained_S_all 1.145
_refine_ls_R_factor_all 0.1084
_refine_ls_R_factor_gt 0.0816
_refine_ls_shift/su_max 0.001
_refine_ls_shift/su_mean 0.000
_refine_ls_structure_factor_coef Fsqd
_refine_ls_weighting_details 'w=1/[\s^2^(Fo^2^)+(0.0302P)^2^+47.1139P] where P=(Fo^2^+2Fc^2^)/3'
_refine_ls_weighting_scheme calc
_refine_ls_wR_factor_gt 0.1788
_refine_ls_wR_factor_ref 0.1936
_reflns_Friedel_coverage 0.000
_reflns_Friedel_fraction_full .
_reflns_Friedel_fraction_max .
_reflns_number_gt 11449
_reflns_number_total 15110
_reflns_threshold_expression 'I > 2\s(I)'
_cod_data_source_file JSSC-2015-230-155.cif
_cod_data_source_block 1
_cod_original_cell_volume 3465.1(3)
_cod_original_formula_sum 'C46 H60 Cd2 F24 O29.50 Ti4'
_cod_database_code 1561792
_shelx_shelxl_version_number 2014/7
_shelx_space_group_comment
;
The symmetry employed for this shelxl refinement is uniquely defined
by the following loop, which should always be used as a source of
symmetry information in preference to the above space-group names.
They are only intended as comments.
;
_shelx_estimated_absorpt_t_min 0.617
_shelx_estimated_absorpt_t_max 0.717

loop_
_space_group_symop_operation_xyz
'x, y, z'
'-x, -y, -z'

loop_
_atom_site_label
_atom_site_type_symbol
_atom_site_fract_x
_atom_site_fract_y
_atom_site_fract_z
_atom_site_U_iso_or_equiv
_atom_site_adp_type
_atom_site_occupancy
_atom_site_site_symmetry_order
_atom_site_calc_flag
_atom_site_refinement_flags_posn
_atom_site_refinement_flags_adp
_atom_site_refinement_flags_occupancy
_atom_site_disorder_assembly
_atom_site_disorder_group
Cd1 Cd 0.80340(4) 0.43584(5) 0.10339(2) 0.02205(14) Uani 1 1 d . . . . .
Cd2 Cd 0.64853(5) 0.78291(5) 0.43149(2) 0.02781(15) Uani 1 1 d . . . . .
Ti1 Ti 0.66159(10) 0.63019(11) 0.19541(5) 0.0188(3) Uani 1 1 d . . . . .
Ti2 Ti 0.85073(11) 0.47918(12) 0.25835(6) 0.0202(3) Uani 1 1 d . . . . .
Ti3 Ti 0.82128(11) 0.74191(12) 0.31924(6) 0.0215(3) Uani 1 1 d . . . . .
Ti4 Ti 0.62148(11) 0.54753(12) 0.31794(6) 0.0214(3) Uani 1 1 d . . . . .
F1 F 0.8089(5) 0.7410(5) 0.0033(2) 0.0453(14) Uani 1 1 d . . . . .
F2 F 0.8872(5) 0.8331(5) 0.0855(3) 0.0483(14) Uani 1 1 d . . . . .
F3 F 0.7129(5) 0.8427(5) 0.0595(3) 0.0460(14) Uani 1 1 d . . . . .
F4 F 0.4279(4) 0.3780(4) -0.00180(19) 0.0347(11) Uani 1 1 d . . . . .
F5 F 0.3570(4) 0.4970(4) 0.0598(2) 0.0387(12) Uani 1 1 d . . . . .
F6 F 0.3939(4) 0.3381(5) 0.0783(2) 0.0402(12) Uani 1 1 d . . . . .
F7 F 0.8135(6) 0.0575(4) 0.1287(3) 0.0542(16) Uani 1 1 d . . . . .
F8 F 0.6936(5) 0.0994(5) 0.1863(3) 0.0624(18) Uani 1 1 d . . . . .
F9 F 0.8648(6) 0.0984(5) 0.2205(3) 0.0554(16) Uani 1 1 d . . . . .
F10 F 1.2036(4) 0.4169(5) 0.1344(2) 0.0478(15) Uani 1 1 d . . . . .
F11 F 1.2058(4) 0.4062(5) 0.2240(2) 0.0479(15) Uani 1 1 d . . . . .
F12 F 1.2053(4) 0.5642(5) 0.1999(2) 0.0473(14) Uani 1 1 d . . . . .
F13 F 1.0890(5) 0.9049(6) 0.4751(3) 0.069(2) Uani 1 1 d . . . . .
F14 F 1.0764(5) 0.7437(5) 0.4912(3) 0.0557(16) Uani 1 1 d . . . . .
F15 F 1.0113(5) 0.8751(6) 0.5469(2) 0.0594(18) Uani 1 1 d . . . . .
F16 F 0.7553(6) 0.4179(7) 0.4948(3) 0.074(2) Uani 1 1 d . . . . .
F17 F 0.5864(6) 0.3657(6) 0.4694(3) 0.071(2) Uani 1 1 d . . . . .
F18 F 0.6328(7) 0.4925(5) 0.5432(2) 0.066(2) Uani 1 1 d . . . . .
F19 F 0.2513(4) 0.5655(5) 0.3423(3) 0.0460(14) Uani 1 1 d . . . . .
F20 F 0.2594(4) 0.7226(5) 0.3166(2) 0.0451(14) Uani 1 1 d . . . . .
F21 F 0.2498(4) 0.7141(5) 0.4056(2) 0.0446(14) Uani 1 1 d . . . . .
F22 F 0.8029(6) 1.1194(5) 0.3431(3) 0.0650(19) Uani 1 1 d . . . . .
F23 F 0.6311(7) 1.1017(7) 0.3210(4) 0.101(3) Uani 1 1 d . . . . .
F24 F 0.7052(8) 1.1549(6) 0.4086(3) 0.084(3) Uani 1 1 d . . . . .
O1 O 0.7692(4) 0.5224(4) 0.1941(2) 0.0185(10) Uani 1 1 d . . . . .
O2 O 0.7443(4) 0.7381(4) 0.2475(2) 0.0204(11) Uani 1 1 d . . . . .
O3 O 0.5838(4) 0.5821(4) 0.2467(2) 0.0196(10) Uani 1 1 d . . . . .
O4 O 0.8929(4) 0.6179(4) 0.2989(2) 0.0221(11) Uani 1 1 d . . . . .
O5 O 0.7342(4) 0.4650(4) 0.2984(2) 0.0205(11) Uani 1 1 d . . . . .
O6 O 0.7064(4) 0.6805(4) 0.3502(2) 0.0186(10) Uani 1 1 d . . . . .
O7 O 0.8319(5) 0.3448(5) 0.0131(2) 0.0296(13) Uani 1 1 d . . . . .
O8 O 0.8249(4) 0.5936(5) 0.0720(2) 0.0285(12) Uani 1 1 d . . . . .
O9 O 0.7149(4) 0.6965(5) 0.1280(2) 0.0263(12) Uani 1 1 d . . . . .
O10 O 0.6230(4) 0.4104(5) 0.0647(2) 0.0321(14) Uani 1 1 d . . . . .
O11 O 0.5495(4) 0.5374(4) 0.1281(2) 0.0256(12) Uani 1 1 d . . . . .
O12 O 0.7826(5) 0.2674(5) 0.1254(2) 0.0303(13) Uani 1 1 d . . . . .
O13 O 0.8330(4) 0.3104(4) 0.2221(2) 0.0259(12) Uani 1 1 d . . . . .
O14 O 0.9895(5) 0.4505(5) 0.1256(2) 0.0303(13) Uani 1 1 d . . . . .
O15 O 0.9975(4) 0.4688(5) 0.2222(2) 0.0280(12) Uani 1 1 d . . . . .
O16 O 0.5389(4) 0.7491(4) 0.1859(2) 0.0245(11) Uani 1 1 d . . . . .
O17 O 0.9544(5) 0.4186(5) 0.3250(2) 0.0300(13) Uani 1 1 d . . . . .
O18 O 0.6065(5) 0.8928(5) 0.5142(2) 0.0351(14) Uani 1 1 d . . . . .
O19 O 0.8276(5) 0.8283(5) 0.4737(2) 0.0354(14) Uani 1 1 d . . . . .
O20 O 0.9248(4) 0.7813(5) 0.3990(2) 0.0267(12) Uani 1 1 d . . . . .
O21 O 0.6577(6) 0.6360(5) 0.4755(2) 0.0384(15) Uani 1 1 d . . . . .
O22 O 0.6282(5) 0.4977(5) 0.3976(2) 0.0285(12) Uani 1 1 d . . . . .
O23 O 0.4646(5) 0.7526(6) 0.4069(3) 0.0519(19) Uani 1 1 d . . . . .
O24 O 0.4674(4) 0.6025(5) 0.3387(2) 0.0296(13) Uani 1 1 d . . . . .
O25 O 0.6352(6) 0.9373(5) 0.3940(3) 0.0450(17) Uani 1 1 d . . . . .
O26 O 0.7806(4) 0.9082(5) 0.3438(2) 0.0289(12) Uani 1 1 d . . . . .
O27 O 0.9549(4) 0.8260(5) 0.2912(2) 0.0279(12) Uani 1 1 d . . . . .
O28 O 0.5205(4) 0.3986(4) 0.2880(2) 0.0261(12) Uani 1 1 d . . . . .
C1 C 0.7635(8) 0.2520(8) -0.0205(4) 0.041(2) Uani 1 1 d . . . . .
H1A H 0.6885 0.2746 -0.0333 0.049 Uiso 1 1 calc R U . . .
H1B H 0.7572 0.1933 0.0022 0.049 Uiso 1 1 calc R U . . .
C2 C 0.8240(8) 0.2131(8) -0.0723(4) 0.040(2) Uani 1 1 d . . . . .
H2A H 0.8843 0.1649 -0.0625 0.048 Uiso 1 1 calc R U . . .
H2B H 0.7727 0.1729 -0.1062 0.048 Uiso 1 1 calc R U . . .
C3 C 0.8690(8) 0.3201(9) -0.0838(4) 0.042(2) Uani 1 1 d . . . . .
H3A H 0.9337 0.3080 -0.1052 0.050 Uiso 1 1 calc R U . . .
H3B H 0.8118 0.3557 -0.1066 0.050 Uiso 1 1 calc R U . . .
C4 C 0.9019(8) 0.3883(8) -0.0239(4) 0.035(2) Uani 1 1 d . . . . .
H4A H 0.9812 0.3809 -0.0103 0.042 Uiso 1 1 calc R U . . .
H4B H 0.8891 0.4671 -0.0236 0.042 Uiso 1 1 calc R U . . .
C5 C 0.7767(6) 0.6783(7) 0.0885(3) 0.0224(16) Uani 1 1 d . . . . .
C6 C 0.7964(7) 0.7766(7) 0.0589(4) 0.0302(18) Uani 1 1 d . . . . .
C7 C 0.5470(6) 0.4601(7) 0.0852(3) 0.0234(16) Uani 1 1 d . . . . .
C8 C 0.4297(7) 0.4189(7) 0.0551(3) 0.0275(17) Uani 1 1 d . . . . .
C9 C 0.8075(6) 0.2470(6) 0.1743(3) 0.0241(16) Uani 1 1 d . . . . .
C10 C 0.7952(8) 0.1235(7) 0.1776(4) 0.035(2) Uani 1 1 d . . . . .
C11 C 1.0365(6) 0.4568(6) 0.1748(3) 0.0229(16) Uani 1 1 d . . . . .
C12 C 1.1649(7) 0.4608(8) 0.1827(4) 0.0323(19) Uani 1 1 d . . . . .
C13 C 0.4246(7) 0.7347(8) 0.1949(4) 0.038(2) Uani 1 1 d . . . . .
H13A H 0.4163 0.6785 0.2189 0.046 Uiso 1 1 calc R U . . .
H13B H 0.3758 0.7124 0.1573 0.046 Uiso 1 1 calc R U . . .
C14 C 0.3987(9) 0.8468(9) 0.2260(5) 0.053(3) Uani 1 1 d . . . . .
H14A H 0.4239 0.8571 0.2683 0.064 Uiso 1 1 calc R U . . .
H14B H 0.3182 0.8579 0.2197 0.064 Uiso 1 1 calc R U . . .
C15 C 0.4623(8) 0.9248(8) 0.1988(5) 0.048(3) Uani 1 1 d . . . . .
H15A H 0.4791 0.9970 0.2256 0.058 Uiso 1 1 calc R U . . .
H15B H 0.4204 0.9364 0.1618 0.058 Uiso 1 1 calc R U . . .
C16 C 0.5671(8) 0.8655(7) 0.1883(5) 0.041(2) Uani 1 1 d . . . . .
H16A H 0.5907 0.8763 0.1512 0.049 Uiso 1 1 calc R U . . .
H16B H 0.6277 0.8933 0.2203 0.049 Uiso 1 1 calc R U . . .
C17 C 1.0251(8) 0.3266(9) 0.3199(4) 0.046(3) Uani 1 1 d . . . . .
H17A H 1.0763 0.3321 0.2912 0.055 Uiso 1 1 calc R U . . .
H17B H 0.9804 0.2562 0.3071 0.055 Uiso 1 1 calc R U . . .
C18 C 1.0878(10) 0.3320(10) 0.3784(5) 0.055(3) Uani 1 1 d . . . . .
H18A H 1.0897 0.2578 0.3884 0.066 Uiso 1 1 calc R U . . .
H18B H 1.1648 0.3607 0.3798 0.066 Uiso 1 1 calc R U . . .
C19 C 1.0295(11) 0.4067(13) 0.4189(5) 0.073(4) Uani 1 1 d . . . . .
H19A H 0.9827 0.3639 0.4388 0.087 Uiso 1 1 calc R U . . .
H19B H 1.0833 0.4548 0.4487 0.087 Uiso 1 1 calc R U . . .
C20 C 0.9618(11) 0.4724(11) 0.3852(4) 0.064(4) Uani 1 1 d . . . . .
H20A H 0.8871 0.4776 0.3973 0.076 Uiso 1 1 calc R U . . .
H20B H 0.9958 0.5479 0.3910 0.076 Uiso 1 1 calc R U . . .
C21 C 0.5879(12) 0.8517(10) 0.5657(5) 0.073(4) Uani 1 1 d . . . . .
H21A H 0.6180 0.7779 0.5647 0.087 Uiso 1 1 calc R U . . .
H21B H 0.5077 0.8461 0.5684 0.087 Uiso 1 1 calc R U . . .
C22 C 0.6460(15) 0.9325(13) 0.6156(5) 0.095(6) Uani 1 1 d . . . . .
H22A H 0.5923 0.9712 0.6392 0.114 Uiso 1 1 calc R U . . .
H22B H 0.6972 0.8950 0.6407 0.114 Uiso 1 1 calc R U . . .
C23 C 0.7056(14) 1.0079(13) 0.5915(6) 0.092(6) Uani 1 1 d . . . . .
H23A H 0.7839 0.9882 0.5922 0.111 Uiso 1 1 calc R U . . .
H23B H 0.7036 1.0835 0.6146 0.111 Uiso 1 1 calc R U . . .
C24 C 0.6553(8) 1.0036(8) 0.5324(4) 0.043(2) Uani 1 1 d . . . . .
H24A H 0.7115 1.0174 0.5076 0.051 Uiso 1 1 calc R U . . .
H24B H 0.5981 1.0588 0.5306 0.051 Uiso 1 1 calc R U . . .
C25 C 0.9122(7) 0.8130(7) 0.4515(3) 0.0271(17) Uani 1 1 d . . . . .
C26 C 1.0242(7) 0.8358(8) 0.4921(4) 0.035(2) Uani 1 1 d . . . . .
C27 C 0.6433(6) 0.5381(7) 0.4506(3) 0.0272(17) Uani 1 1 d . . . . .
C28 C 0.6540(8) 0.4536(8) 0.4901(4) 0.034(2) Uani 1 1 d . . . . .
C29 C 0.4215(7) 0.6759(7) 0.3702(3) 0.0270(17) Uani 1 1 d . . . . .
C30 C 0.2938(7) 0.6685(7) 0.3588(4) 0.0302(18) Uani 1 1 d . . . . .
C31 C 0.7095(7) 0.9654(7) 0.3676(3) 0.0321(19) Uani 1 1 d . . . . .
C32 C 0.7118(8) 1.0864(8) 0.3597(4) 0.040(2) Uani 1 1 d . . . . .
C33 C 0.9915(9) 0.7818(9) 0.2360(4) 0.050(3) Uani 1 1 d . . . . .
H33A H 0.9272 0.7580 0.2056 0.060 Uiso 1 1 calc R U . . .
H33B H 1.0372 0.7175 0.2392 0.060 Uiso 1 1 calc R U . . .
C34 C 1.0575(9) 0.8721(10) 0.2218(4) 0.049(3) Uani 1 1 d . . . . .
H34A H 1.0121 0.9099 0.1944 0.058 Uiso 1 1 calc R U . . .
H34B H 1.1223 0.8429 0.2036 0.058 Uiso 1 1 calc R U . . .
C35 C 1.0940(8) 0.9491(9) 0.2776(4) 0.040(2) Uani 1 1 d . . . . .
H35A H 1.0906 1.0265 0.2724 0.049 Uiso 1 1 calc R U . . .
H35B H 1.1709 0.9360 0.2930 0.049 Uiso 1 1 calc R U . . .
C36 C 1.0159(9) 0.9263(9) 0.3181(5) 0.050(3) Uani 1 1 d . . . . .
H36A H 1.0574 0.9190 0.3560 0.061 Uiso 1 1 calc R U . . .
H36B H 0.9652 0.9873 0.3250 0.061 Uiso 1 1 calc R U . . .
C37 C 0.4324(7) 0.3517(8) 0.3137(4) 0.035(2) Uani 1 1 d . . . . .
H37A H 0.3685 0.3996 0.3148 0.042 Uiso 1 1 calc R U . . .
H37B H 0.4595 0.3430 0.3539 0.042 Uiso 1 1 calc R U . . .
C38 C 0.4003(7) 0.2410(7) 0.2747(4) 0.0343(19) Uani 1 1 d . . . . .
H38A H 0.3194 0.2250 0.2703 0.041 Uiso 1 1 calc R U . . .
H38B H 0.4389 0.1814 0.2904 0.041 Uiso 1 1 calc R U . . .
C39 C 0.4364(7) 0.2524(7) 0.2170(4) 0.0328(19) Uani 1 1 d . . . . .
H39A H 0.4508 0.1798 0.1939 0.039 Uiso 1 1 calc R U . . .
H39B H 0.3801 0.2885 0.1938 0.039 Uiso 1 1 calc R U . . .
C40 C 0.5401(7) 0.3233(7) 0.2360(4) 0.034(2) Uani 1 1 d . . . . .
H40A H 0.6039 0.2782 0.2444 0.041 Uiso 1 1 calc R U . . .
H40B H 0.5553 0.3642 0.2055 0.041 Uiso 1 1 calc R U . . .
O29 O 0.0316(6) 0.2140(7) 0.1461(3) 0.0528(19) Uani 1 1 d D . . . .
C41 C 0.1131(10) 0.1485(11) 0.1696(5) 0.064(3) Uani 1 1 d D . . . .
H41A H 0.0778 0.0869 0.1831 0.076 Uiso 1 1 calc R U . . .
H41B H 0.1622 0.1935 0.2029 0.076 Uiso 1 1 calc R U . . .
C42 C 0.1790(10) 0.1040(10) 0.1195(7) 0.071(4) Uani 1 1 d D . . . .
H42A H 0.2359 0.1592 0.1152 0.085 Uiso 1 1 calc R U . . .
H42B H 0.2148 0.0350 0.1250 0.085 Uiso 1 1 calc R U . . .
C43 C 0.0878(12) 0.0835(10) 0.0682(6) 0.071(4) Uani 1 1 d D . . . .
H43A H 0.1176 0.0810 0.0310 0.085 Uiso 1 1 calc R U . . .
H43B H 0.0438 0.0143 0.0663 0.085 Uiso 1 1 calc R U . . .
C44 C 0.0209(9) 0.1830(10) 0.0826(4) 0.052(3) Uani 1 1 d D . . . .
H44A H 0.0488 0.2445 0.0663 0.062 Uiso 1 1 calc R U . . .
H44B H -0.0577 0.1654 0.0660 0.062 Uiso 1 1 calc R U . . .
O30 O 0.5751(18) 0.0548(16) -0.0404(9) 0.094(7) Uani 0.5 1 d D . P A -1
C45 C 0.531(4) 0.099(3) 0.0115(15) 0.072(10) Uani 0.5 1 d D . P A -1
H45A H 0.4771 0.1553 0.0038 0.086 Uiso 0.5 1 calc R U P A -1
H45B H 0.5908 0.1352 0.0420 0.086 Uiso 0.5 1 calc R U P A -1
C46 C 0.473(3) 0.007(3) 0.0324(16) 0.114(19) Uani 0.5 1 d D . P A -1
H46A H 0.5214 -0.0207 0.0629 0.137 Uiso 0.5 1 calc R U P A -1
H46B H 0.4033 0.0307 0.0474 0.137 Uiso 0.5 1 calc R U P A -1
C47 C 0.450(3) -0.079(3) -0.0229(17) 0.072(10) Uani 0.5 1 d D . P A -1
H47A H 0.4472 -0.1539 -0.0145 0.086 Uiso 0.5 1 calc R U P A -1
H47B H 0.3794 -0.0666 -0.0461 0.086 Uiso 0.5 1 calc R U P A -1
C48 C 0.546(3) -0.0615(19) -0.0539(16) 0.089(12) Uani 0.5 1 d D . P A -1
H48A H 0.6092 -0.1034 -0.0407 0.107 Uiso 0.5 1 calc R U P A -1
H48B H 0.5254 -0.0868 -0.0964 0.107 Uiso 0.5 1 calc R U P A -1

loop_
_atom_site_aniso_label
_atom_site_aniso_U_11
_atom_site_aniso_U_22
_atom_site_aniso_U_33
_atom_site_aniso_U_23
_atom_site_aniso_U_13
_atom_site_aniso_U_12
Cd1 0.0213(3) 0.0259(3) 0.0183(3) 0.0018(2) 0.00386(19) 0.0032(2)
Cd2 0.0307(3) 0.0310(3) 0.0209(3) 0.0002(2) 0.0072(2) 0.0056(2)
Ti1 0.0186(6) 0.0213(7) 0.0167(6) 0.0038(5) 0.0029(5) 0.0030(5)
Ti2 0.0189(6) 0.0244(7) 0.0178(6) 0.0043(5) 0.0031(5) 0.0048(5)
Ti3 0.0202(7) 0.0248(7) 0.0186(6) 0.0008(5) 0.0042(5) 0.0013(5)
Ti4 0.0216(7) 0.0248(8) 0.0180(6) 0.0024(5) 0.0054(5) 0.0020(5)
F1 0.064(4) 0.047(3) 0.030(3) 0.012(2) 0.020(2) -0.007(3)
F2 0.049(3) 0.042(3) 0.055(4) 0.021(3) -0.004(3) -0.017(3)
F3 0.047(3) 0.045(3) 0.053(3) 0.023(3) 0.012(3) 0.012(3)
F4 0.028(3) 0.049(3) 0.023(2) -0.001(2) -0.0014(18) -0.003(2)
F5 0.022(2) 0.047(3) 0.041(3) -0.003(2) -0.001(2) 0.009(2)
F6 0.039(3) 0.043(3) 0.040(3) 0.011(2) 0.007(2) -0.010(2)
F7 0.097(5) 0.020(3) 0.047(3) -0.002(2) 0.029(3) 0.000(3)
F8 0.062(4) 0.035(3) 0.097(5) 0.013(3) 0.034(4) -0.006(3)
F9 0.079(4) 0.037(3) 0.049(4) 0.017(3) -0.007(3) 0.008(3)
F10 0.026(3) 0.077(4) 0.041(3) 0.004(3) 0.015(2) 0.008(3)
F11 0.031(3) 0.074(4) 0.045(3) 0.028(3) 0.005(2) 0.018(3)
F12 0.033(3) 0.061(4) 0.047(3) 0.013(3) 0.003(2) -0.013(3)
F13 0.060(4) 0.092(5) 0.050(4) 0.027(4) -0.018(3) -0.040(4)
F14 0.050(4) 0.060(4) 0.052(4) 0.006(3) -0.010(3) 0.022(3)
F15 0.047(3) 0.099(5) 0.021(3) -0.010(3) -0.006(2) 0.017(3)
F16 0.057(4) 0.102(6) 0.086(5) 0.064(5) 0.022(4) 0.039(4)
F17 0.098(5) 0.064(5) 0.051(4) 0.029(3) -0.015(4) -0.035(4)
F18 0.121(6) 0.056(4) 0.028(3) 0.017(3) 0.023(3) 0.024(4)
F19 0.026(3) 0.048(4) 0.059(4) 0.001(3) 0.004(2) 0.002(2)
F20 0.036(3) 0.062(4) 0.041(3) 0.023(3) 0.000(2) 0.007(3)
F21 0.040(3) 0.055(4) 0.039(3) 0.001(3) 0.018(2) 0.008(3)
F22 0.071(5) 0.044(4) 0.093(5) 0.029(4) 0.037(4) 0.017(3)
F23 0.097(6) 0.070(5) 0.130(8) 0.050(5) -0.057(5) 0.009(4)
F24 0.145(8) 0.042(4) 0.067(5) -0.005(3) 0.048(5) 0.011(4)
O1 0.020(3) 0.020(3) 0.014(2) 0.001(2) 0.0047(18) -0.001(2)
O2 0.019(3) 0.021(3) 0.021(2) 0.002(2) 0.0035(19) 0.002(2)
O3 0.017(2) 0.024(3) 0.018(2) 0.002(2) 0.0039(18) -0.001(2)
O4 0.020(3) 0.025(3) 0.021(3) 0.003(2) 0.004(2) 0.002(2)
O5 0.019(3) 0.022(3) 0.020(2) 0.003(2) 0.0034(19) 0.000(2)
O6 0.016(2) 0.022(3) 0.017(2) 0.001(2) 0.0053(18) 0.0000(19)
O7 0.035(3) 0.031(3) 0.021(3) -0.004(2) 0.013(2) -0.011(2)
O8 0.028(3) 0.026(3) 0.034(3) 0.006(2) 0.013(2) 0.005(2)
O9 0.030(3) 0.029(3) 0.021(3) 0.004(2) 0.005(2) 0.008(2)
O10 0.018(3) 0.045(4) 0.027(3) -0.007(3) 0.001(2) 0.006(2)
O11 0.032(3) 0.024(3) 0.019(3) 0.001(2) -0.001(2) 0.002(2)
O12 0.034(3) 0.026(3) 0.030(3) 0.004(2) 0.002(2) -0.001(2)
O13 0.027(3) 0.024(3) 0.027(3) 0.003(2) 0.004(2) 0.002(2)
O14 0.026(3) 0.040(4) 0.026(3) 0.008(3) 0.007(2) 0.004(2)
O15 0.028(3) 0.037(3) 0.020(3) 0.005(2) 0.006(2) 0.011(2)
O16 0.023(3) 0.023(3) 0.028(3) 0.006(2) 0.004(2) 0.004(2)
O17 0.031(3) 0.042(4) 0.018(3) 0.008(2) 0.002(2) 0.014(3)
O18 0.039(3) 0.034(4) 0.028(3) -0.009(3) 0.010(2) -0.003(3)
O19 0.037(3) 0.042(4) 0.024(3) -0.003(3) 0.008(2) -0.002(3)
O20 0.024(3) 0.034(3) 0.020(3) 0.003(2) 0.002(2) 0.001(2)
O21 0.055(4) 0.038(4) 0.023(3) 0.006(3) 0.012(3) -0.005(3)
O22 0.036(3) 0.029(3) 0.021(3) 0.003(2) 0.005(2) -0.001(2)
O23 0.032(4) 0.054(5) 0.057(4) -0.019(4) 0.002(3) 0.012(3)
O24 0.026(3) 0.033(3) 0.030(3) 0.001(2) 0.010(2) 0.007(2)
O25 0.058(4) 0.034(4) 0.053(4) 0.015(3) 0.029(3) 0.015(3)
O26 0.026(3) 0.028(3) 0.031(3) -0.001(2) 0.006(2) 0.001(2)
O27 0.027(3) 0.031(3) 0.024(3) 0.000(2) 0.007(2) -0.002(2)
O28 0.032(3) 0.020(3) 0.026(3) 0.001(2) 0.007(2) -0.005(2)
C1 0.047(6) 0.044(6) 0.029(4) -0.003(4) 0.007(4) -0.001(4)
C2 0.044(5) 0.038(5) 0.032(5) -0.007(4) 0.006(4) -0.002(4)
C3 0.043(5) 0.054(6) 0.026(4) 0.003(4) 0.007(4) 0.001(4)
C4 0.039(5) 0.039(5) 0.028(4) 0.004(4) 0.014(4) -0.005(4)
C5 0.020(4) 0.030(4) 0.016(3) 0.001(3) 0.001(3) -0.003(3)
C6 0.034(5) 0.029(5) 0.026(4) 0.003(3) 0.004(3) 0.002(3)
C7 0.027(4) 0.026(4) 0.018(3) 0.007(3) 0.003(3) 0.001(3)
C8 0.027(4) 0.029(5) 0.023(4) -0.001(3) 0.003(3) -0.003(3)
C9 0.019(4) 0.020(4) 0.031(4) -0.001(3) 0.004(3) 0.002(3)
C10 0.044(5) 0.021(4) 0.041(5) 0.006(4) 0.013(4) -0.002(4)
C11 0.015(4) 0.022(4) 0.033(4) 0.006(3) 0.008(3) 0.002(3)
C12 0.020(4) 0.044(6) 0.032(4) 0.007(4) 0.002(3) 0.004(4)
C13 0.021(4) 0.042(6) 0.053(6) 0.017(5) 0.004(4) 0.001(4)
C14 0.051(6) 0.050(7) 0.067(7) 0.013(6) 0.030(5) 0.018(5)
C15 0.045(6) 0.031(5) 0.068(7) 0.007(5) 0.010(5) 0.013(4)
C16 0.039(5) 0.027(5) 0.058(6) 0.010(4) 0.011(4) 0.004(4)
C17 0.046(6) 0.054(7) 0.042(5) 0.016(5) 0.007(4) 0.031(5)
C18 0.055(7) 0.064(8) 0.051(6) 0.026(6) 0.001(5) 0.028(6)
C19 0.079(9) 0.106(11) 0.033(6) 0.020(6) -0.009(5) 0.038(8)
C20 0.081(8) 0.089(9) 0.015(4) 0.000(5) -0.005(5) 0.047(7)
C21 0.110(11) 0.052(8) 0.059(7) -0.003(6) 0.051(7) -0.034(7)
C22 0.155(16) 0.088(11) 0.032(6) 0.001(7) 0.001(8) -0.057(10)
C23 0.117(12) 0.089(11) 0.060(8) 0.033(8) -0.047(8) -0.056(9)
C24 0.047(6) 0.041(6) 0.037(5) 0.000(4) 0.009(4) 0.003(4)
C25 0.033(4) 0.027(4) 0.020(4) 0.002(3) 0.000(3) 0.005(3)
C26 0.034(5) 0.048(6) 0.022(4) 0.008(4) 0.000(3) 0.002(4)
C27 0.017(4) 0.037(5) 0.027(4) 0.004(4) 0.005(3) 0.006(3)
C28 0.043(5) 0.039(5) 0.022(4) 0.010(4) 0.008(3) 0.001(4)
C29 0.032(4) 0.031(5) 0.019(4) 0.006(3) 0.005(3) 0.007(3)
C30 0.028(4) 0.036(5) 0.028(4) 0.009(4) 0.006(3) 0.006(4)
C31 0.042(5) 0.033(5) 0.021(4) 0.006(3) 0.002(3) 0.011(4)
C32 0.042(5) 0.042(6) 0.038(5) 0.006(4) 0.011(4) 0.014(4)
C33 0.063(7) 0.048(6) 0.035(5) -0.011(4) 0.026(5) -0.016(5)
C34 0.048(6) 0.070(8) 0.028(5) 0.005(5) 0.017(4) -0.012(5)
C35 0.043(5) 0.047(6) 0.029(4) 0.006(4) -0.001(4) -0.015(4)
C36 0.056(6) 0.044(6) 0.045(6) -0.015(5) 0.021(5) -0.021(5)
C37 0.037(5) 0.035(5) 0.035(5) 0.010(4) 0.012(4) -0.002(4)
C38 0.032(5) 0.028(5) 0.043(5) 0.013(4) 0.001(4) -0.004(3)
C39 0.031(4) 0.030(5) 0.033(4) -0.001(4) -0.002(3) -0.002(3)
C40 0.038(5) 0.034(5) 0.028(4) -0.004(4) 0.009(3) -0.004(4)
O29 0.050(4) 0.068(5) 0.046(4) 0.021(4) 0.014(3) 0.019(4)
C41 0.066(8) 0.057(8) 0.071(8) 0.029(7) -0.005(6) 0.011(6)
C42 0.045(7) 0.034(6) 0.123(12) -0.003(7) -0.003(7) -0.002(5)
C43 0.100(11) 0.046(7) 0.067(8) 0.012(6) 0.014(7) 0.012(7)
C44 0.052(6) 0.067(8) 0.042(6) 0.016(5) 0.014(5) 0.017(5)
O30 0.105(16) 0.086(15) 0.087(14) -0.012(12) 0.048(12) -0.048(13)
C45 0.055(15) 0.068(15) 0.088(17) 0.016(13) -0.004(14) 0.004(12)
C46 0.10(3) 0.10(3) 0.19(6) 0.08(4) 0.09(3) 0.04(3)
C47 0.055(15) 0.068(15) 0.088(17) 0.016(13) -0.004(14) 0.004(12)
C48 0.13(4) 0.05(2) 0.09(2) 0.017(18) 0.03(2) -0.02(2)

loop_
_atom_type_symbol
_atom_type_description
_atom_type_scat_dispersion_real
_atom_type_scat_dispersion_imag
_atom_type_scat_source
C C 0.0033 0.0016 'International Tables Vol C Tables 4.2.6.8 and 6.1.1.4'
H H 0.0000 0.0000 'International Tables Vol C Tables 4.2.6.8 and 6.1.1.4'
O O 0.0106 0.0060 'International Tables Vol C Tables 4.2.6.8 and 6.1.1.4'
F F 0.0171 0.0103 'International Tables Vol C Tables 4.2.6.8 and 6.1.1.4'
Ti Ti 0.2776 0.4457 'International Tables Vol C Tables 4.2.6.8 and 6.1.1.4'
Cd Cd -0.8075 1.2024 'International Tables Vol C Tables 4.2.6.8 and 6.1.1.4'

loop_
_geom_angle_atom_site_label_1
_geom_angle_atom_site_label_2
_geom_angle_atom_site_label_3
_geom_angle
_geom_angle_site_symmetry_1
_geom_angle_site_symmetry_3
O8 Cd1 O14 84.5(2) . .
O8 Cd1 O12 174.0(2) . .
O14 Cd1 O12 95.8(2) . .
O8 Cd1 O10 93.3(2) . .
O14 Cd1 O10 169.8(2) . .
O12 Cd1 O10 85.4(2) . .
O8 Cd1 O7 87.6(2) . .
O14 Cd1 O7 86.4(2) . .
O12 Cd1 O7 86.4(2) . .
O10 Cd1 O7 83.5(2) . .
O8 Cd1 O1 94.08(19) . .
O14 Cd1 O1 95.29(19) . .
O12 Cd1 O1 91.90(19) . .
O10 Cd1 O1 94.82(18) . .
O7 Cd1 O1 177.73(18) . .
O23 Cd2 O25 88.4(3) . .
O23 Cd2 O21 91.0(3) . .
O25 Cd2 O21 175.5(2) . .
O23 Cd2 O18 85.5(2) . .
O25 Cd2 O18 84.8(2) . .
O21 Cd2 O18 90.7(2) . .
O23 Cd2 O19 169.1(2) . .
O25 Cd2 O19 92.9(3) . .
O21 Cd2 O19 86.9(2) . .
O18 Cd2 O19 83.8(2) . .
O23 Cd2 O6 99.5(2) . .
O25 Cd2 O6 93.8(2) . .
O21 Cd2 O6 90.8(2) . .
O18 Cd2 O6 174.8(2) . .
O19 Cd2 O6 91.29(18) . .
O3 Ti1 O2 96.9(2) . .
O3 Ti1 O1 96.8(2) . .
O2 Ti1 O1 96.5(2) . .
O3 Ti1 O11 88.3(2) . .
O2 Ti1 O11 166.4(2) . .
O1 Ti1 O11 95.4(2) . .
O3 Ti1 O9 166.4(2) . .
O2 Ti1 O9 88.9(2) . .
O1 Ti1 O9 94.7(2) . .
O11 Ti1 O9 83.4(2) . .
O3 Ti1 O16 88.1(2) . .
O2 Ti1 O16 87.5(2) . .
O1 Ti1 O16 173.2(2) . .
O11 Ti1 O16 80.1(2) . .
O9 Ti1 O16 79.9(2) . .
O3 Ti1 Ti3 80.42(16) . .
O2 Ti1 Ti3 23.63(17) . .
O1 Ti1 Ti3 81.73(15) . .
O11 Ti1 Ti3 167.91(16) . .
O9 Ti1 Ti3 108.43(16) . .
O16 Ti1 Ti3 103.74(15) . .
O3 Ti1 Ti4 23.11(15) . .
O2 Ti1 Ti4 81.08(17) . .
O1 Ti1 Ti4 81.95(15) . .
O11 Ti1 Ti4 107.24(16) . .
O9 Ti1 Ti4 169.00(16) . .
O16 Ti1 Ti4 104.12(15) . .
Ti3 Ti1 Ti4 60.80(4) . .
O3 Ti1 Ti2 79.27(16) . .
O2 Ti1 Ti2 79.39(16) . .
O1 Ti1 Ti2 26.25(14) . .
O11 Ti1 Ti2 114.02(16) . .
O9 Ti1 Ti2 113.93(15) . .
O16 Ti1 Ti2 160.48(15) . .
Ti3 Ti1 Ti2 59.72(4) . .
Ti4 Ti1 Ti2 59.80(4) . .
O4 Ti2 O5 93.9(2) . .
O4 Ti2 O1 96.5(2) . .
O5 Ti2 O1 96.8(2) . .
O4 Ti2 O15 90.8(2) . .
O5 Ti2 O15 167.4(2) . .
O1 Ti2 O15 94.2(2) . .
O4 Ti2 O13 167.7(2) . .
O5 Ti2 O13 89.9(2) . .
O1 Ti2 O13 94.7(2) . .
O15 Ti2 O13 83.2(2) . .
O4 Ti2 O17 87.2(2) . .
O5 Ti2 O17 88.1(2) . .
O1 Ti2 O17 173.6(2) . .
O15 Ti2 O17 80.5(2) . .
O13 Ti2 O17 81.2(2) . .
O4 Ti2 Ti3 22.65(16) . .
O5 Ti2 Ti3 78.83(17) . .
O1 Ti2 Ti3 81.68(16) . .
O15 Ti2 Ti3 108.81(17) . .
O13 Ti2 Ti3 167.59(16) . .
O17 Ti2 Ti3 103.41(16) . .
O4 Ti2 Ti4 79.62(16) . .
O5 Ti2 Ti4 22.06(16) . .
O1 Ti2 Ti4 81.92(15) . .
O15 Ti2 Ti4 169.08(18) . .
O13 Ti2 Ti4 107.20(16) . .
O17 Ti2 Ti4 103.96(15) . .
Ti3 Ti2 Ti4 60.62(4) . .
O4 Ti2 Ti1 78.77(16) . .
O5 Ti2 Ti1 78.64(16) . .
O1 Ti2 Ti1 26.49(15) . .
O15 Ti2 Ti1 113.74(16) . .
O13 Ti2 Ti1 113.51(16) . .
O17 Ti2 Ti1 159.90(15) . .
Ti3 Ti2 Ti1 59.46(4) . .
Ti4 Ti2 Ti1 59.56(4) . .
O4 Ti3 O2 95.9(2) . .
O4 Ti3 O6 98.1(2) . .
O2 Ti3 O6 96.3(2) . .
O4 Ti3 O20 90.7(2) . .
O2 Ti3 O20 166.7(2) . .
O6 Ti3 O20 94.2(2) . .
O4 Ti3 O26 164.2(2) . .
O2 Ti3 O26 89.0(2) . .
O6 Ti3 O26 96.2(2) . .
O20 Ti3 O26 81.7(2) . .
O4 Ti3 O27 86.1(2) . .
O2 Ti3 O27 87.3(2) . .
O6 Ti3 O27 174.2(2) . .
O20 Ti3 O27 81.6(2) . .
O26 Ti3 O27 79.2(2) . .
O4 Ti3 Ti1 80.36(17) . .
O2 Ti3 Ti1 23.55(17) . .
O6 Ti3 Ti1 81.04(15) . .
O20 Ti3 Ti1 169.17(17) . .
O26 Ti3 Ti1 108.40(16) . .
O27 Ti3 Ti1 103.77(15) . .
O4 Ti3 Ti2 22.95(16) . .
O2 Ti3 Ti2 80.39(17) . .
O6 Ti3 Ti2 83.07(16) . .
O20 Ti3 Ti2 109.09(16) . .
O26 Ti3 Ti2 169.21(16) . .
O27 Ti3 Ti2 102.11(15) . .
Ti1 Ti3 Ti2 60.82(4) . .
O4 Ti3 Ti4 79.09(17) . .
O2 Ti3 Ti4 79.98(17) . .
O6 Ti3 Ti4 26.54(15) . .
O20 Ti3 Ti4 112.71(17) . .
O26 Ti3 Ti4 116.57(16) . .
O27 Ti3 Ti4 159.29(15) . .
Ti1 Ti3 Ti4 59.74(4) . .
Ti2 Ti3 Ti4 59.82(4) . .
O5 Ti4 O3 95.9(2) . .
O5 Ti4 O6 97.0(2) . .
O3 Ti4 O6 95.1(2) . .
O5 Ti4 O22 91.9(2) . .
O3 Ti4 O22 167.5(2) . .
O6 Ti4 O22 93.6(2) . .
O5 Ti4 O24 164.5(2) . .
O3 Ti4 O24 87.8(2) . .
O6 Ti4 O24 97.7(2) . .
O22 Ti4 O24 82.2(2) . .
O5 Ti4 O28 85.6(2) . .
O3 Ti4 O28 88.3(2) . .
O6 Ti4 O28 175.4(2) . .
O22 Ti4 O28 82.5(2) . .
O24 Ti4 O28 79.4(2) . .
O5 Ti4 Ti1 80.19(17) . .
O3 Ti4 Ti1 22.99(15) . .
O6 Ti4 Ti1 80.52(15) . .
O22 Ti4 Ti1 169.43(17) . .
O24 Ti4 Ti1 107.19(17) . .
O28 Ti4 Ti1 103.70(15) . .
O5 Ti4 Ti2 22.62(17) . .
O3 Ti4 Ti2 79.98(16) . .
O6 Ti4 Ti2 82.53(15) . .
O22 Ti4 Ti2 110.09(16) . .
O24 Ti4 Ti2 167.71(17) . .
O28 Ti4 Ti2 101.06(15) . .
Ti1 Ti4 Ti2 60.64(4) . .
O5 Ti4 Ti3 78.27(17) . .
O3 Ti4 Ti3 79.02(16) . .
O6 Ti4 Ti3 26.23(14) . .
O22 Ti4 Ti3 112.24(17) . .
O24 Ti4 Ti3 117.24(17) . .
O28 Ti4 Ti3 158.26(15) . .
Ti1 Ti4 Ti3 59.47(4) . .
Ti2 Ti4 Ti3 59.56(4) . .
Ti2 O1 Ti1 127.3(3) . .
Ti2 O1 Cd1 116.8(2) . .
Ti1 O1 Cd1 115.9(2) . .
Ti1 O2 Ti3 132.8(3) . .
Ti1 O3 Ti4 133.9(3) . .
Ti3 O4 Ti2 134.4(3) . .
Ti4 O5 Ti2 135.3(3) . .
Ti3 O6 Ti4 127.2(3) . .
Ti3 O6 Cd2 117.6(2) . .
Ti4 O6 Cd2 114.9(2) . .
C1 O7 C4 109.9(6) . .
C1 O7 Cd1 124.1(5) . .
C4 O7 Cd1 124.3(5) . .
C5 O8 Cd1 124.2(5) . .
C5 O9 Ti1 142.3(5) . .
C7 O10 Cd1 125.2(5) . .
C7 O11 Ti1 140.5(5) . .
C9 O12 Cd1 124.3(5) . .
C9 O13 Ti2 140.4(5) . .
C11 O14 Cd1 122.8(5) . .
C11 O15 Ti2 143.4(5) . .
C13 O16 C16 110.1(6) . .
C13 O16 Ti1 124.4(5) . .
C16 O16 Ti1 122.8(5) . .
C20 O17 C17 109.7(7) . .
C20 O17 Ti2 120.8(5) . .
C17 O17 Ti2 129.5(5) . .
C24 O18 C21 108.2(7) . .
C24 O18 Cd2 119.9(5) . .
C21 O18 Cd2 123.4(6) . .
C25 O19 Cd2 128.3(5) . .
C25 O20 Ti3 136.2(5) . .
C27 O21 Cd2 125.7(5) . .
C27 O22 Ti4 139.7(6) . .
C29 O23 Cd2 123.9(6) . .
C29 O24 Ti4 143.9(6) . .
C31 O25 Cd2 120.1(6) . .
C31 O26 Ti3 141.1(6) . .
C36 O27 C33 110.2(7) . .
C36 O27 Ti3 130.1(5) . .
C33 O27 Ti3 119.6(5) . .
C40 O28 C37 109.6(6) . .
C40 O28 Ti4 119.9(5) . .
C37 O28 Ti4 130.5(5) . .
O7 C1 C2 103.8(7) . .
O7 C1 H1A 111.0 . .
C2 C1 H1A 111.0 . .
O7 C1 H1B 111.0 . .
C2 C1 H1B 111.0 . .
H1A C1 H1B 109.0 . .
C3 C2 C1 102.3(8) . .
C3 C2 H2A 111.3 . .
C1 C2 H2A 111.3 . .
C3 C2 H2B 111.3 . .
C1 C2 H2B 111.3 . .
H2A C2 H2B 109.2 . .
C4 C3 C2 103.3(7) . .
C4 C3 H3A 111.1 . .
C2 C3 H3A 111.1 . .
C4 C3 H3B 111.1 . .
C2 C3 H3B 111.1 . .
H3A C3 H3B 109.1 . .
O7 C4 C3 105.4(7) . .
O7 C4 H4A 110.7 . .
C3 C4 H4A 110.7 . .
O7 C4 H4B 110.7 . .
C3 C4 H4B 110.7 . .
H4A C4 H4B 108.8 . .
O8 C5 O9 128.3(8) . .
O8 C5 C6 116.6(6) . .
O9 C5 C6 115.0(7) . .
F2 C6 F3 109.3(7) . .
F2 C6 F1 108.2(7) . .
F3 C6 F1 107.1(7) . .
F2 C6 C5 109.2(7) . .
F3 C6 C5 112.4(7) . .
F1 C6 C5 110.5(7) . .
O10 C7 O11 130.0(7) . .
O10 C7 C8 115.6(7) . .
O11 C7 C8 114.4(7) . .
F6 C8 F5 108.0(7) . .
F6 C8 F4 106.7(6) . .
F5 C8 F4 107.1(6) . .
F6 C8 C7 109.7(7) . .
F5 C8 C7 113.1(7) . .
F4 C8 C7 112.0(6) . .
O12 C9 O13 130.2(8) . .
O12 C9 C10 114.9(7) . .
O13 C9 C10 114.7(7) . .
F8 C10 F9 108.1(8) . .
F8 C10 F7 107.3(8) . .
F9 C10 F7 107.3(8) . .
F8 C10 C9 109.8(7) . .
F9 C10 C9 112.0(7) . .
F7 C10 C9 112.1(7) . .
O14 C11 O15 129.8(7) . .
O14 C11 C12 116.7(7) . .
O15 C11 C12 113.2(7) . .
F10 C12 F12 108.8(7) . .
F10 C12 F11 107.5(7) . .
F12 C12 F11 106.5(7) . .
F10 C12 C11 112.3(7) . .
F12 C12 C11 110.3(7) . .
F11 C12 C11 111.3(7) . .
O16 C13 C14 103.5(7) . .
O16 C13 H13A 111.1 . .
C14 C13 H13A 111.1 . .
O16 C13 H13B 111.1 . .
C14 C13 H13B 111.1 . .
H13A C13 H13B 109.0 . .
C13 C14 C15 103.6(8) . .
C13 C14 H14A 111.0 . .
C15 C14 H14A 111.0 . .
C13 C14 H14B 111.0 . .
C15 C14 H14B 111.0 . .
H14A C14 H14B 109.0 . .
C14 C15 C16 103.1(8) . .
C14 C15 H15A 111.1 . .
C16 C15 H15A 111.1 . .
C14 C15 H15B 111.1 . .
C16 C15 H15B 111.1 . .
H15A C15 H15B 109.1 . .
O16 C16 C15 105.5(7) . .
O16 C16 H16A 110.6 . .
C15 C16 H16A 110.6 . .
O16 C16 H16B 110.6 . .
C15 C16 H16B 110.6 . .
H16A C16 H16B 108.8 . .
O17 C17 C18 106.2(8) . .
O17 C17 H17A 110.5 . .
C18 C17 H17A 110.5 . .
O17 C17 H17B 110.5 . .
C18 C17 H17B 110.5 . .
H17A C17 H17B 108.7 . .
C19 C18 C17 106.1(8) . .
C19 C18 H18A 110.5 . .
C17 C18 H18A 110.5 . .
C19 C18 H18B 110.5 . .
C17 C18 H18B 110.5 . .
H18A C18 H18B 108.7 . .
C20 C19 C18 107.3(9) . .
C20 C19 H19A 110.3 . .
C18 C19 H19A 110.3 . .
C20 C19 H19B 110.3 . .
C18 C19 H19B 110.3 . .
H19A C19 H19B 108.5 . .
O17 C20 C19 107.1(9) . .
O17 C20 H20A 110.3 . .
C19 C20 H20A 110.3 . .
O17 C20 H20B 110.3 . .
C19 C20 H20B 110.3 . .
H20A C20 H20B 108.6 . .
O18 C21 C22 105.9(9) . .
O18 C21 H21A 110.6 . .
C22 C21 H21A 110.6 . .
O18 C21 H21B 110.6 . .
C22 C21 H21B 110.6 . .
H21A C21 H21B 108.7 . .
C23 C22 C21 106.1(10) . .
C23 C22 H22A 110.5 . .
C21 C22 H22A 110.5 . .
C23 C22 H22B 110.5 . .
C21 C22 H22B 110.5 . .
H22A C22 H22B 108.7 . .
C22 C23 C24 108.5(11) . .
C22 C23 H23A 110.0 . .
C24 C23 H23A 110.0 . .
C22 C23 H23B 110.0 . .
C24 C23 H23B 110.0 . .
H23A C23 H23B 108.4 . .
C23 C24 O18 104.0(9) . .
C23 C24 H24A 111.0 . .
O18 C24 H24A 111.0 . .
C23 C24 H24B 111.0 . .
O18 C24 H24B 111.0 . .
H24A C24 H24B 109.0 . .
O19 C25 O20 130.0(8) . .
O19 C25 C26 117.7(7) . .
O20 C25 C26 112.2(7) . .
F13 C26 F14 107.0(8) . .
F13 C26 F15 108.7(8) . .
F14 C26 F15 107.2(7) . .
F13 C26 C25 111.5(7) . .
F14 C26 C25 109.9(7) . .
F15 C26 C25 112.3(7) . .
O21 C27 O22 129.4(8) . .
O21 C27 C28 115.8(7) . .
O22 C27 C28 114.7(8) . .
F18 C28 F16 107.1(8) . .
F18 C28 F17 106.4(8) . .
F16 C28 F17 106.5(8) . .
F18 C28 C27 113.5(8) . .
F16 C28 C27 110.6(7) . .
F17 C28 C27 112.2(7) . .
O23 C29 O24 128.2(8) . .
O23 C29 C30 116.8(7) . .
O24 C29 C30 114.9(7) . .
F21 C30 F19 107.1(7) . .
F21 C30 F20 107.4(7) . .
F19 C30 F20 107.5(7) . .
F21 C30 C29 111.8(7) . .
F19 C30 C29 113.3(7) . .
F20 C30 C29 109.5(7) . .
O25 C31 O26 129.4(9) . .
O25 C31 C32 116.1(7) . .
O26 C31 C32 114.5(8) . .
F23 C32 F22 106.5(9) . .
F23 C32 F24 109.0(9) . .
F22 C32 F24 104.1(9) . .
F23 C32 C31 110.9(9) . .
F22 C32 C31 114.3(8) . .
F24 C32 C31 111.6(8) . .
O27 C33 C34 106.0(8) . .
O27 C33 H33A 110.5 . .
C34 C33 H33A 110.5 . .
O27 C33 H33B 110.5 . .
C34 C33 H33B 110.5 . .
H33A C33 H33B 108.7 . .
C33 C34 C35 106.1(8) . .
C33 C34 H34A 110.5 . .
C35 C34 H34A 110.5 . .
C33 C34 H34B 110.5 . .
C35 C34 H34B 110.5 . .
H34A C34 H34B 108.7 . .
C34 C35 C36 105.8(8) . .
C34 C35 H35A 110.6 . .
C36 C35 H35A 110.6 . .
C34 C35 H35B 110.6 . .
C36 C35 H35B 110.6 . .
H35A C35 H35B 108.7 . .
O27 C36 C35 107.1(7) . .
O27 C36 H36A 110.3 . .
C35 C36 H36A 110.3 . .
O27 C36 H36B 110.3 . .
C35 C36 H36B 110.3 . .
H36A C36 H36B 108.6 . .
O28 C37 C38 105.0(7) . .
O28 C37 H37A 110.7 . .
C38 C37 H37A 110.7 . .
O28 C37 H37B 110.7 . .
C38 C37 H37B 110.7 . .
H37A C37 H37B 108.8 . .
C37 C38 C39 104.2(7) . .
C37 C38 H38A 110.9 . .
C39 C38 H38A 110.9 . .
C37 C38 H38B 110.9 . .
C39 C38 H38B 110.9 . .
H38A C38 H38B 108.9 . .
C40 C39 C38 102.1(7) . .
C40 C39 H39A 111.4 . .
C38 C39 H39A 111.4 . .
C40 C39 H39B 111.4 . .
C38 C39 H39B 111.4 . .
H39A C39 H39B 109.2 . .
O28 C40 C39 105.3(7) . .
O28 C40 H40A 110.7 . .
C39 C40 H40A 110.7 . .
O28 C40 H40B 110.7 . .
C39 C40 H40B 110.7 . .
H40A C40 H40B 108.8 . .
C41 O29 C44 107.7(8) . .
O29 C41 C42 105.5(9) . .
O29 C41 H41A 110.6 . .
C42 C41 H41A 110.6 . .
O29 C41 H41B 110.6 . .
C42 C41 H41B 110.6 . .
H41A C41 H41B 108.8 . .
C43 C42 C41 100.9(10) . .
C43 C42 H42A 111.6 . .
C41 C42 H42A 111.6 . .
C43 C42 H42B 111.6 . .
C41 C42 H42B 111.6 . .
H42A C42 H42B 109.4 . .
C44 C43 C42 101.1(10) . .
C44 C43 H43A 111.6 . .
C42 C43 H43A 111.6 . .
C44 C43 H43B 111.6 . .
C42 C43 H43B 111.6 . .
H43A C43 H43B 109.4 . .
O29 C44 C43 107.3(9) . .
O29 C44 H44A 110.2 . .
C43 C44 H44A 110.2 . .
O29 C44 H44B 110.2 . .
C43 C44 H44B 110.2 . .
H44A C44 H44B 108.5 . .
C45 O30 C48 106.9(18) . .
O30 C45 C46 109.4(18) . .
O30 C45 H45A 109.8 . .
C46 C45 H45A 109.8 . .
O30 C45 H45B 109.8 . .
C46 C45 H45B 109.8 . .
H45A C45 H45B 108.2 . .
C47 C46 C45 101.1(18) . .
C47 C46 H46A 111.5 . .
C45 C46 H46A 111.5 . .
C47 C46 H46B 111.5 . .
C45 C46 H46B 111.5 . .
H46A C46 H46B 109.4 . .
C48 C47 C46 103(2) . .
C48 C47 H47A 111.1 . .
C46 C47 H47A 111.1 . .
C48 C47 H47B 111.1 . .
C46 C47 H47B 111.1 . .
H47A C47 H47B 109.0 . .
O30 C48 C47 106.7(19) . .
O30 C48 H48A 110.4 . .
C47 C48 H48A 110.4 . .
O30 C48 H48B 110.4 . .
C47 C48 H48B 110.4 . .
H48A C48 H48B 108.6 . .

loop_
_geom_bond_atom_site_label_1
_geom_bond_atom_site_label_2
_geom_bond_distance
_geom_bond_site_symmetry_2
Cd1 O8 2.238(6) .
Cd1 O14 2.257(6) .
Cd1 O12 2.258(6) .
Cd1 O10 2.260(5) .
Cd1 O7 2.288(5) .
Cd1 O1 2.301(5) .
Cd2 O23 2.247(7) .
Cd2 O25 2.255(6) .
Cd2 O21 2.259(6) .
Cd2 O18 2.282(5) .
Cd2 O19 2.289(6) .
Cd2 O6 2.292(5) .
Ti1 O3 1.810(5) .
Ti1 O2 1.814(5) .
Ti1 O1 1.892(5) .
Ti1 O11 2.091(5) .
Ti1 O9 2.094(6) .
Ti1 O16 2.143(5) .
Ti1 Ti3 3.3305(18) .
Ti1 Ti4 3.3398(18) .
Ti1 Ti2 3.3764(18) .
Ti2 O4 1.823(5) .
Ti2 O5 1.832(5) .
Ti2 O1 1.876(5) .
Ti2 O15 2.079(5) .
Ti2 O13 2.094(6) .
Ti2 O17 2.150(5) .
Ti2 Ti3 3.3395(19) .
Ti2 Ti4 3.3482(18) .
Ti3 O4 1.800(5) .
Ti3 O2 1.820(5) .
Ti3 O6 1.873(5) .
Ti3 O20 2.092(5) .
Ti3 O26 2.116(6) .
Ti3 O27 2.155(6) .
Ti3 Ti4 3.375(2) .
Ti4 O5 1.788(5) .
Ti4 O3 1.819(5) .
Ti4 O6 1.894(5) .
Ti4 O22 2.084(6) .
Ti4 O24 2.100(5) .
Ti4 O28 2.138(5) .
F1 C6 1.333(9) .
F2 C6 1.313(10) .
F3 C6 1.321(10) .
F4 C8 1.341(9) .
F5 C8 1.326(9) .
F6 C8 1.319(10) .
F7 C10 1.329(10) .
F8 C10 1.319(11) .
F9 C10 1.324(11) .
F10 C12 1.317(10) .
F11 C12 1.342(10) .
F12 C12 1.327(11) .
F13 C26 1.303(11) .
F14 C26 1.317(11) .
F15 C26 1.325(10) .
F16 C28 1.320(11) .
F17 C28 1.322(11) .
F18 C28 1.316(10) .
F19 C30 1.329(10) .
F20 C30 1.333(10) .
F21 C30 1.327(9) .
F22 C32 1.308(11) .
F23 C32 1.297(11) .
F24 C32 1.309(11) .
O7 C1 1.440(11) .
O7 C4 1.462(9) .
O8 C5 1.236(9) .
O9 C5 1.266(9) .
O10 C7 1.225(9) .
O11 C7 1.249(9) .
O12 C9 1.232(10) .
O13 C9 1.241(9) .
O14 C11 1.216(9) .
O15 C11 1.257(9) .
O16 C13 1.450(10) .
O16 C16 1.461(11) .
O17 C20 1.439(10) .
O17 C17 1.441(10) .
O18 C24 1.445(11) .
O18 C21 1.447(13) .
O19 C25 1.221(10) .
O20 C25 1.258(9) .
O21 C27 1.239(10) .
O22 C27 1.244(9) .
O23 C29 1.213(10) .
O24 C29 1.251(9) .
O25 C31 1.244(11) .
O26 C31 1.255(10) .
O27 C36 1.423(11) .
O27 C33 1.446(10) .
O28 C40 1.443(9) .
O28 C37 1.463(10) .
C1 C2 1.516(12) .
C1 H1A 0.9900 .
C1 H1B 0.9900 .
C2 C3 1.507(14) .
C2 H2A 0.9900 .
C2 H2B 0.9900 .
C3 C4 1.502(12) .
C3 H3A 0.9900 .
C3 H3B 0.9900 .
C4 H4A 0.9900 .
C4 H4B 0.9900 .
C5 C6 1.543(12) .
C7 C8 1.541(11) .
C9 C10 1.549(12) .
C11 C12 1.553(10) .
C13 C14 1.501(14) .
C13 H13A 0.9900 .
C13 H13B 0.9900 .
C14 C15 1.509(15) .
C14 H14A 0.9900 .
C14 H14B 0.9900 .
C15 C16 1.514(13) .
C15 H15A 0.9900 .
C15 H15B 0.9900 .
C16 H16A 0.9900 .
C16 H16B 0.9900 .
C17 C18 1.479(13) .
C17 H17A 0.9900 .
C17 H17B 0.9900 .
C18 C19 1.465(16) .
C18 H18A 0.9900 .
C18 H18B 0.9900 .
C19 C20 1.445(14) .
C19 H19A 0.9900 .
C19 H19B 0.9900 .
C20 H20A 0.9900 .
C20 H20B 0.9900 .
C21 C22 1.479(17) .
C21 H21A 0.9900 .
C21 H21B 0.9900 .
C22 C23 1.415(18) .
C22 H22A 0.9900 .
C22 H22B 0.9900 .
C23 C24 1.441(14) .
C23 H23A 0.9900 .
C23 H23B 0.9900 .
C24 H24A 0.9900 .
C24 H24B 0.9900 .
C25 C26 1.550(11) .
C27 C28 1.525(12) .
C29 C30 1.543(11) .
C31 C32 1.543(13) .
C33 C34 1.478(14) .
C33 H33A 0.9900 .
C33 H33B 0.9900 .
C34 C35 1.480(13) .
C34 H34A 0.9900 .
C34 H34B 0.9900 .
C35 C36 1.495(13) .
C35 H35A 0.9900 .
C35 H35B 0.9900 .
C36 H36A 0.9900 .
C36 H36B 0.9900 .
C37 C38 1.508(12) .
C37 H37A 0.9900 .
C37 H37B 0.9900 .
C38 C39 1.517(12) .
C38 H38A 0.9900 .
C38 H38B 0.9900 .
C39 C40 1.490(12) .
C39 H39A 0.9900 .
C39 H39B 0.9900 .
C40 H40A 0.9900 .
C40 H40B 0.9900 .
O29 C41 1.421(12) .
O29 C44 1.463(12) .
C41 C42 1.541(17) .
C41 H41A 0.9900 .
C41 H41B 0.9900 .
C42 C43 1.512(17) .
C42 H42A 0.9900 .
C42 H42B 0.9900 .
C43 C44 1.502(15) .
C43 H43A 0.9900 .
C43 H43B 0.9900 .
C44 H44A 0.9900 .
C44 H44B 0.9900 .
O30 C45 1.43(2) .
O30 C48 1.44(2) .
C45 C46 1.52(2) .
C45 H45A 0.9900 .
C45 H45B 0.9900 .
C46 C47 1.50(2) .
C46 H46A 0.9900 .
C46 H46B 0.9900 .
C47 C48 1.49(2) .
C47 H47A 0.9900 .
C47 H47B 0.9900 .
C48 H48A 0.9900 .
C48 H48B 0.9900 .
